data_1547714
loop_
_publ_author_name
'Guo-Ming Ho'
'Medel Manuel L. Zulueta'
'Shang-Cheng Hung'

_publ_section_title
;
 Stereoselective one-pot synthesis of polypropionates
;
_journal_name_full 'Nature Cummunications'
_journal_page_first 679
_journal_paper_doi 10.1038/s41467-017-00787-y
_journal_volume 8
_journal_year 2017
_chemical_formula_moiety 'C16 H20 O4'
_chemical_formula_sum 'C16 H20 O4'
_chemical_formula_weight 276.32
_space_group_IT_number 14
_symmetry_cell_setting monoclinic
_symmetry_space_group_name_Hall '-P 2yn'
_symmetry_space_group_name_H-M 'P 1 21/n 1'
_atom_sites_solution_hydrogens geom
_atom_sites_solution_primary direct
_atom_sites_solution_secondary difmap
_cell_angle_alpha 90
_cell_angle_beta 97.0200(10)
_cell_angle_gamma 90
_cell_formula_units_Z 4
_cell_length_a 8.00500(10)
_cell_length_b 11.0252(2)
_cell_length_c 16.3524(3)
_cell_measurement_reflns_used 7083
_cell_measurement_temperature 100.00(10)
_cell_measurement_theta_max 27.2
_cell_measurement_theta_min 2.23
_cell_volume 1432.39(4)
_computing_cell_refinement 'Bruker APEX2'
_computing_data_collection 'Bruker APEX2'
_computing_data_reduction 'Bruker SAINT'
_computing_molecular_graphics 'Ortep-3 for Windows (Farrugia, 1997)'
_computing_publication_material 'WinGX publication routines (Farrugia, 1999)'
_computing_structure_refinement 'SHELXL-97 (Sheldrick, 1997)'
_computing_structure_solution 'SHELXS-97 (Sheldrick, 1997)'
_diffrn_ambient_temperature 100.00(10)
_diffrn_measured_fraction_theta_full 0.999
_diffrn_measured_fraction_theta_max 0.999
_diffrn_measurement_device_type 'CCD area detector'
_diffrn_measurement_method 'phi and omega scans'
_diffrn_radiation_monochromator graphite
_diffrn_radiation_type MoK\a
_diffrn_radiation_wavelength 0.71073
_diffrn_reflns_av_R_equivalents 0.0229
_diffrn_reflns_av_unetI/netI 0.0243
_diffrn_reflns_limit_h_max 10
_diffrn_reflns_limit_h_min -10
_diffrn_reflns_limit_k_max 12
_diffrn_reflns_limit_k_min -14
_diffrn_reflns_limit_l_max 20
_diffrn_reflns_limit_l_min -20
_diffrn_reflns_number 11892
_diffrn_reflns_theta_full 25
_diffrn_reflns_theta_max 27.1
_diffrn_reflns_theta_min 2.23
_exptl_absorpt_coefficient_mu 0.091
_exptl_absorpt_correction_T_max 0.9838
_exptl_absorpt_correction_T_min 0.9714
_exptl_absorpt_correction_type multi-scan
_exptl_absorpt_process_details 'Bruker SADABS, 1996'
_exptl_crystal_colour colourless
_exptl_crystal_density_diffrn 1.281
_exptl_crystal_density_meas ?
_exptl_crystal_density_method 'not measured'
_exptl_crystal_description prism
_exptl_crystal_F_000 592
_exptl_crystal_size_max 0.32
_exptl_crystal_size_mid 0.28
_exptl_crystal_size_min 0.18
_refine_diff_density_max 0.365
_refine_diff_density_min -0.189
_refine_diff_density_rms 0.039
_refine_ls_extinction_coef 0.0073(15)
_refine_ls_extinction_expression Fc^*^=kFc[1+0.001xFc^2^\l^3^/sin(2\q)]^-1/4^
_refine_ls_extinction_method SHELXL
_refine_ls_goodness_of_fit_ref 1.054
_refine_ls_hydrogen_treatment constr
_refine_ls_matrix_type full
_refine_ls_number_parameters 185
_refine_ls_number_reflns 3157
_refine_ls_number_restraints 0
_refine_ls_restrained_S_all 1.054
_refine_ls_R_factor_all 0.044
_refine_ls_R_factor_gt 0.0353
_refine_ls_shift/su_max 0.001
_refine_ls_shift/su_mean 0
_refine_ls_structure_factor_coef Fsqd
_refine_ls_weighting_details 'calc w=1/[\s^2^(Fo^2^)+(0.0352P)^2^+0.4765P] where P=(Fo^2^+2Fc^2^)/3'
_refine_ls_weighting_scheme calc
_refine_ls_wR_factor_gt 0.0816
_refine_ls_wR_factor_ref 0.0865
_reflns_number_gt 2648
_reflns_number_total 3157
_reflns_threshold_expression >2sigma(I)
_cod_data_source_file 41467_2017_787_MOESM6_ESM.cif
_cod_data_source_block i13839
_cod_depositor_comments
;
The following automatic conversions were performed:

'_symmetry_cell_setting' value 'Monoclinic' changed to 'monoclinic'
according to the built-in table from CIF Core dictionary named
'cif_core.dic' version 2.4.1 from 2010-06-29.

'_exptl_crystal_density_meas' value 'not measured' was changed to '?'
- the value is perceived as not measured.

Automatic conversion script
Id: cif_fix_values 5376 2017-05-30 11:51:03Z andrius 
;
_cod_original_sg_symbol_H-M P2(1)/n
_cod_database_code 1547714

loop_
_symmetry_equiv_pos_as_xyz
'x, y, z'
'-x+1/2, y+1/2, -z+1/2'
'-x, -y, -z'
'x-1/2, -y-1/2, z-1/2'

loop_
_atom_site_label
_atom_site_type_symbol
_atom_site_fract_x
_atom_site_fract_y
_atom_site_fract_z
_atom_site_U_iso_or_equiv
_atom_site_adp_type
_atom_site_occupancy
_atom_site_symmetry_multiplicity
_atom_site_calc_flag
_atom_site_refinement_flags
_atom_site_disorder_assembly
_atom_site_disorder_group
O1 O 1.33357(10) 0.63816(8) 0.25893(5) 0.0246(2) Uani 1 1 d . . .
O2 O 1.10566(9) 0.58079(7) 0.18090(5) 0.01752(19) Uani 1 1 d . . .
O3 O 0.87029(10) 0.86447(8) 0.08572(5) 0.0184(2) Uani 1 1 d . . .
O15 O 0.58825(11) 0.88004(9) 0.06774(6) 0.0297(2) Uani 1 1 d . . .
C1 C 1.21619(14) 0.66843(11) 0.20996(7) 0.0171(2) Uani 1 1 d . . .
C2 C 1.18513(14) 0.79738(11) 0.18211(7) 0.0168(2) Uani 1 1 d . . .
H2A H 1.1668 0.7993 0.1211 0.02 Uiso 1 1 calc R . .
H2B H 1.2868 0.8462 0.2002 0.02 Uiso 1 1 calc R . .
C3 C 1.03265(14) 0.85597(11) 0.21566(7) 0.0166(2) Uani 1 1 d . . .
H3 H 1.0412 0.9448 0.2046 0.02 Uiso 1 1 calc R . .
C4 C 0.86587(14) 0.81532(11) 0.16875(7) 0.0164(2) Uani 1 1 d . . .
H4 H 0.7723 0.8556 0.1937 0.02 Uiso 1 1 calc R . .
C5 C 0.82620(14) 0.67956(11) 0.15936(7) 0.0164(2) Uani 1 1 d . . .
H5 H 0.7224 0.6744 0.1187 0.02 Uiso 1 1 calc R . .
C6 C 0.96140(13) 0.60751(11) 0.12079(7) 0.0149(2) Uani 1 1 d . . .
H6 H 0.9994 0.6557 0.0747 0.018 Uiso 1 1 calc R . .
C7 C 1.04125(15) 0.84365(12) 0.30938(7) 0.0213(3) Uani 1 1 d . . .
H7A H 1.1373 0.8901 0.3359 0.032 Uiso 1 1 calc R . .
H7B H 1.0548 0.758 0.3248 0.032 Uiso 1 1 calc R . .
H7C H 0.9371 0.8749 0.3274 0.032 Uiso 1 1 calc R . .
C8 C 0.77962(16) 0.62062(12) 0.23801(8) 0.0250(3) Uani 1 1 d . . .
H8A H 0.6912 0.6683 0.2594 0.037 Uiso 1 1 calc R . .
H8B H 0.8791 0.6176 0.2793 0.037 Uiso 1 1 calc R . .
H8C H 0.7386 0.538 0.2258 0.037 Uiso 1 1 calc R . .
C9 C 0.89106(13) 0.48712(11) 0.08755(7) 0.0155(2) Uani 1 1 d . . .
C10 C 0.75944(14) 0.48880(11) 0.02293(7) 0.0181(3) Uani 1 1 d . . .
H10 H 0.7218 0.5641 -0.0009 0.022 Uiso 1 1 calc R . .
C11 C 0.68326(14) 0.38220(12) -0.00673(7) 0.0208(3) Uani 1 1 d . . .
H11 H 0.5928 0.3849 -0.0501 0.025 Uiso 1 1 calc R . .
C12 C 0.73847(15) 0.27138(12) 0.02661(7) 0.0214(3) Uani 1 1 d . . .
H12 H 0.6845 0.1983 0.0072 0.026 Uiso 1 1 calc R . .
C13 C 0.87301(15) 0.26834(11) 0.08845(7) 0.0204(3) Uani 1 1 d . . .
H13 H 0.9144 0.1926 0.1099 0.025 Uiso 1 1 calc R . .
C14 C 0.94818(14) 0.37567(11) 0.11940(7) 0.0176(2) Uani 1 1 d . . .
H14 H 1.039 0.3726 0.1625 0.021 Uiso 1 1 calc R . .
C15 C 0.72171(15) 0.89117(11) 0.04127(8) 0.0209(3) Uani 1 1 d . . .
C16 C 0.74666(17) 0.93321(13) -0.04331(8) 0.0267(3) Uani 1 1 d . . .
H16A H 0.8401 0.9912 -0.0397 0.04 Uiso 1 1 calc R . .
H16B H 0.6436 0.9726 -0.069 0.04 Uiso 1 1 calc R . .
H16C H 0.7726 0.8634 -0.0767 0.04 Uiso 1 1 calc R . .

loop_
_atom_site_aniso_label
_atom_site_aniso_U_11
_atom_site_aniso_U_22
_atom_site_aniso_U_33
_atom_site_aniso_U_23
_atom_site_aniso_U_13
_atom_site_aniso_U_12
O1 0.0217(4) 0.0209(5) 0.0287(5) -0.0019(4) -0.0070(4) 0.0032(4)
O2 0.0168(4) 0.0152(4) 0.0193(4) 0.0000(3) -0.0029(3) 0.0002(3)
O3 0.0174(4) 0.0185(4) 0.0184(4) 0.0015(3) -0.0009(3) 0.0021(3)
O15 0.0187(4) 0.0337(6) 0.0356(5) 0.0020(4) -0.0007(4) 0.0046(4)
C1 0.0156(5) 0.0190(6) 0.0165(5) -0.0030(5) 0.0020(4) 0.0004(5)
C2 0.0158(5) 0.0173(6) 0.0171(5) -0.0007(4) 0.0009(4) -0.0030(4)
C3 0.0183(5) 0.0137(6) 0.0177(5) -0.0007(4) 0.0013(4) -0.0005(4)
C4 0.0168(5) 0.0161(6) 0.0163(5) -0.0006(4) 0.0022(4) 0.0014(4)
C5 0.0151(5) 0.0154(6) 0.0189(5) -0.0021(4) 0.0027(4) -0.0014(4)
C6 0.0135(5) 0.0161(6) 0.0147(5) 0.0005(4) -0.0001(4) 0.0000(4)
C7 0.0228(6) 0.0230(7) 0.0180(6) -0.0027(5) 0.0015(5) 0.0011(5)
C8 0.0313(7) 0.0200(7) 0.0262(6) -0.0044(5) 0.0138(5) -0.0057(5)
C9 0.0148(5) 0.0168(6) 0.0160(5) -0.0019(4) 0.0059(4) -0.0007(4)
C10 0.0170(5) 0.0202(6) 0.0173(5) -0.0017(5) 0.0031(4) 0.0027(5)
C11 0.0159(5) 0.0279(7) 0.0188(6) -0.0073(5) 0.0030(4) -0.0009(5)
C12 0.0215(6) 0.0208(6) 0.0236(6) -0.0085(5) 0.0101(5) -0.0065(5)
C13 0.0240(6) 0.0168(6) 0.0222(6) -0.0007(5) 0.0098(5) 0.0002(5)
C14 0.0180(5) 0.0189(6) 0.0164(5) -0.0010(5) 0.0040(4) 0.0009(5)
C15 0.0205(6) 0.0154(6) 0.0250(6) -0.0036(5) -0.0042(5) 0.0036(5)
C16 0.0279(7) 0.0270(7) 0.0235(6) 0.0006(5) -0.0042(5) 0.0073(6)

loop_
_atom_type_symbol
_atom_type_description
_atom_type_scat_dispersion_real
_atom_type_scat_dispersion_imag
_atom_type_scat_source
O O 0.0106 0.006 'International Tables Vol C Tables 4.2.6.8 and 6.1.1.4'
C C 0.0033 0.0016 'International Tables Vol C Tables 4.2.6.8 and 6.1.1.4'
H H 0 0 'International Tables Vol C Tables 4.2.6.8 and 6.1.1.4'

loop_
_geom_angle_atom_site_label_1
_geom_angle_atom_site_label_2
_geom_angle_atom_site_label_3
_geom_angle
_geom_angle_site_symmetry_1
_geom_angle_site_symmetry_3
C1 O2 C6 121.56(9) . .
C15 O3 C4 117.40(9) . .
O1 C1 O2 117.25(11) . .
O1 C1 C2 123.34(11) . .
O2 C1 C2 119.38(10) . .
C1 C2 C3 113.42(9) . .
C1 C2 H2A 108.9 . .
C3 C2 H2A 108.9 . .
C1 C2 H2B 108.9 . .
C3 C2 H2B 108.9 . .
H2A C2 H2B 107.7 . .
C4 C3 C7 114.03(9) . .
C4 C3 C2 112.40(9) . .
C7 C3 C2 112.25(9) . .
C4 C3 H3 105.8 . .
C7 C3 H3 105.8 . .
C2 C3 H3 105.8 . .
O3 C4 C3 103.81(9) . .
O3 C4 C5 107.22(9) . .
C3 C4 C5 119.70(10) . .
O3 C4 H4 108.5 . .
C3 C4 H4 108.5 . .
C5 C4 H4 108.5 . .
C8 C5 C4 113.56(10) . .
C8 C5 C6 112.45(10) . .
C4 C5 C6 113.42(9) . .
C8 C5 H5 105.5 . .
C4 C5 H5 105.5 . .
C6 C5 H5 105.5 . .
O2 C6 C9 107.15(9) . .
O2 C6 C5 111.61(9) . .
C9 C6 C5 110.48(9) . .
O2 C6 H6 109.2 . .
C9 C6 H6 109.2 . .
C5 C6 H6 109.2 . .
C3 C7 H7A 109.5 . .
C3 C7 H7B 109.5 . .
H7A C7 H7B 109.5 . .
C3 C7 H7C 109.5 . .
H7A C7 H7C 109.5 . .
H7B C7 H7C 109.5 . .
C5 C8 H8A 109.5 . .
C5 C8 H8B 109.5 . .
H8A C8 H8B 109.5 . .
C5 C8 H8C 109.5 . .
H8A C8 H8C 109.5 . .
H8B C8 H8C 109.5 . .
C14 C9 C10 118.54(11) . .
C14 C9 C6 123.28(10) . .
C10 C9 C6 118.16(10) . .
C11 C10 C9 120.83(11) . .
C11 C10 H10 119.6 . .
C9 C10 H10 119.6 . .
C10 C11 C12 120.28(11) . .
C10 C11 H11 119.9 . .
C12 C11 H11 119.9 . .
C13 C12 C11 119.35(11) . .
C13 C12 H12 120.3 . .
C11 C12 H12 120.3 . .
C12 C13 C14 120.47(12) . .
C12 C13 H13 119.8 . .
C14 C13 H13 119.8 . .
C9 C14 C13 120.45(11) . .
C9 C14 H14 119.8 . .
C13 C14 H14 119.8 . .
O15 C15 O3 123.07(11) . .
O15 C15 C16 125.97(11) . .
O3 C15 C16 110.95(10) . .
C15 C16 H16A 109.5 . .
C15 C16 H16B 109.5 . .
H16A C16 H16B 109.5 . .
C15 C16 H16C 109.5 . .
H16A C16 H16C 109.5 . .
H16B C16 H16C 109.5 . .

loop_
_geom_bond_atom_site_label_1
_geom_bond_atom_site_label_2
_geom_bond_distance
_geom_bond_site_symmetry_2
O1 C1 1.2049(14) .
O2 C1 1.3562(14) .
O2 C6 1.4523(13) .
O3 C15 1.3485(14) .
O3 C4 1.4664(13) .
O15 C15 1.2069(15) .
C1 C2 1.5042(17) .
C2 C3 1.5401(15) .
C2 H2A 0.99 .
C2 H2B 0.99 .
C3 C4 1.5236(15) .
C3 C7 1.5317(15) .
C3 H3 1 .
C4 C5 1.5339(16) .
C4 H4 1 .
C5 C8 1.5273(16) .
C5 C6 1.5385(15) .
C5 H5 1 .
C6 C9 1.5164(16) .
C6 H6 1 .
C7 H7A 0.98 .
C7 H7B 0.98 .
C7 H7C 0.98 .
C8 H8A 0.98 .
C8 H8B 0.98 .
C8 H8C 0.98 .
C9 C14 1.3900(17) .
C9 C10 1.3982(15) .
C10 C11 1.3843(17) .
C10 H10 0.95 .
C11 C12 1.3879(18) .
C11 H11 0.95 .
C12 C13 1.3846(17) .
C12 H12 0.95 .
C13 C14 1.3943(17) .
C13 H13 0.95 .
C14 H14 0.95 .
C15 C16 1.4950(18) .
C16 H16A 0.98 .
C16 H16B 0.98 .
C16 H16C 0.98 .

loop_
_geom_torsion_atom_site_label_1
_geom_torsion_atom_site_label_2
_geom_torsion_atom_site_label_3
_geom_torsion_atom_site_label_4
_geom_torsion
_geom_torsion_site_symmetry_1
_geom_torsion_site_symmetry_2
_geom_torsion_site_symmetry_3
_geom_torsion_site_symmetry_4
C6 O2 C1 O1 -179.09(10) . . . .
C6 O2 C1 C2 2.59(14) . . . .
O1 C1 C2 C3 -108.93(13) . . . .
O2 C1 C2 C3 69.29(13) . . . .
C1 C2 C3 C4 -78.11(12) . . . .
C1 C2 C3 C7 52.01(13) . . . .
C15 O3 C4 C3 -151.58(10) . . . .
C15 O3 C4 C5 80.82(11) . . . .
C7 C3 C4 O3 165.53(9) . . . .
C2 C3 C4 O3 -65.26(11) . . . .
C7 C3 C4 C5 -75.06(13) . . . .
C2 C3 C4 C5 54.15(13) . . . .
O3 C4 C5 C8 -167.46(9) . . . .
C3 C4 C5 C8 74.88(13) . . . .
O3 C4 C5 C6 62.54(11) . . . .
C3 C4 C5 C6 -55.13(13) . . . .
C1 O2 C6 C9 166.78(9) . . . .
C1 O2 C6 C5 -72.16(12) . . . .
C8 C5 C6 O2 -50.97(12) . . . .
C4 C5 C6 O2 79.60(12) . . . .
C8 C5 C6 C9 68.14(12) . . . .
C4 C5 C6 C9 -161.29(9) . . . .
O2 C6 C9 C14 7.13(14) . . . .
C5 C6 C9 C14 -114.65(11) . . . .
O2 C6 C9 C10 -174.44(9) . . . .
C5 C6 C9 C10 63.78(13) . . . .
C14 C9 C10 C11 2.39(16) . . . .
C6 C9 C10 C11 -176.11(10) . . . .
C9 C10 C11 C12 -0.99(17) . . . .
C10 C11 C12 C13 -1.52(17) . . . .
C11 C12 C13 C14 2.60(16) . . . .
C10 C9 C14 C13 -1.31(16) . . . .
C6 C9 C14 C13 177.11(10) . . . .
C12 C13 C14 C9 -1.17(16) . . . .
C4 O3 C15 O15 2.43(17) . . . .
C4 O3 C15 C16 -176.65(10) . . . .
